data_4076464
loop_
_publ_author_name
'Arnold, Nicole'
'Braunschweig, Holger'
'Brenner, Peter'
'Jimenez-Halla, J. Oscar C.'
'Kupfer, Thomas'
'Radacki, Krzysztof'

_publ_section_title
;
 Reactivity of Boryl Complexes: Synthesis and Structure of New Neutral and
 Cationic Platinum Boryls and Borylenes
;
_journal_issue 5
_journal_name_full Organometallics
_journal_page_first 1897
_journal_paper_doi 10.1021/om2012248
_journal_volume 31
_journal_year 2012
_chemical_formula_moiety '2(C28 H51 B Br2 Fe P2 Pt), 0.5(C14 H16) '
_chemical_formula_sum 'C63 H110 B2 Br4 Fe2 P4 Pt2'
_chemical_formula_weight 1834.47
_chemical_name_common
;
?
;
_chemical_name_systematic
; 
?
;
_space_group_IT_number 2
_symmetry_cell_setting triclinic
_symmetry_space_group_name_Hall '-P 1'
_symmetry_space_group_name_H-M 'P -1'
_atom_sites_solution_hydrogens geom
_atom_sites_solution_primary direct
_atom_sites_solution_secondary difmap
_audit_creation_method SHELXL-97
_cell_angle_alpha 104.504(6)
_cell_angle_beta 95.605(5)
_cell_angle_gamma 98.582(5)
_cell_formula_units_Z 1
_cell_length_a 8.5083(11)
_cell_length_b 10.4735(14)
_cell_length_c 20.746(3)
_cell_measurement_reflns_used 8163
_cell_measurement_temperature 100(2)
_cell_measurement_theta_max 26.23
_cell_measurement_theta_min 2.47
_cell_volume 1752.1(4)
_computing_cell_refinement 'Saint+ ver. 7.53A (Bruker AXS)'
_computing_data_collection 'APEX2 ver. 2008.3 (Bruker AXS)'
_computing_data_reduction 'Saint+ ver. 7.53A (Bruker AXS)'
_computing_molecular_graphics 'XP ver. 5.1 (Bruker AXS, 1998)'
_computing_publication_material 'SHELXL-97 (Sheldrick, 2008)'
_computing_structure_refinement 'SHELXL-97 (Sheldrick, 2008)'
_computing_structure_solution 'SHELXS-97 (Sheldrick, 2008)'
_diffrn_ambient_temperature 100(2)
_diffrn_measured_fraction_theta_full 0.986
_diffrn_measured_fraction_theta_max 0.977
_diffrn_measurement_device_type 'Bruker APEX-II CCD'
_diffrn_measurement_method '\f and \w scans'
_diffrn_radiation_monochromator 'multi-layer mirror'
_diffrn_radiation_source 'rotating anode'
_diffrn_radiation_type MoK\a
_diffrn_radiation_wavelength 0.71073
_diffrn_reflns_av_R_equivalents 0.0490
_diffrn_reflns_av_sigmaI/netI 0.0214
_diffrn_reflns_limit_h_max 10
_diffrn_reflns_limit_h_min -10
_diffrn_reflns_limit_k_max 12
_diffrn_reflns_limit_k_min -12
_diffrn_reflns_limit_l_max 25
_diffrn_reflns_limit_l_min -25
_diffrn_reflns_number 103209
_diffrn_reflns_theta_full 26.00
_diffrn_reflns_theta_max 26.24
_diffrn_reflns_theta_min 2.47
_exptl_absorpt_coefficient_mu 6.794
_exptl_absorpt_correction_T_max 0.7453
_exptl_absorpt_correction_T_min 0.4524
_exptl_absorpt_correction_type multi-scan
_exptl_absorpt_process_details 'Sadabs 2008/1 (Brucker 2008)'
_exptl_crystal_colour orange
_exptl_crystal_density_diffrn 1.739
_exptl_crystal_density_method 'not measured'
_exptl_crystal_description plate
_exptl_crystal_F_000 906
_exptl_crystal_size_max 0.30
_exptl_crystal_size_mid 0.18
_exptl_crystal_size_min 0.03
_refine_diff_density_max 0.865
_refine_diff_density_min -0.695
_refine_diff_density_rms 0.119
_refine_ls_extinction_method none
_refine_ls_goodness_of_fit_ref 1.111
_refine_ls_hydrogen_treatment constr
_refine_ls_matrix_type full
_refine_ls_number_parameters 440
_refine_ls_number_reflns 6907
_refine_ls_number_restraints 208
_refine_ls_restrained_S_all 1.115
_refine_ls_R_factor_all 0.0184
_refine_ls_R_factor_gt 0.0172
_refine_ls_shift/su_max 0.002
_refine_ls_shift/su_mean 0.000
_refine_ls_structure_factor_coef Fsqd
_refine_ls_weighting_details 'calc w=1/[\s^2^(Fo^2^)+(0.0180P)^2^+2.0241P] where P=(Fo^2^+2Fc^2^)/3'
_refine_ls_weighting_scheme calc
_refine_ls_wR_factor_gt 0.0433
_refine_ls_wR_factor_ref 0.0440
_reflns_number_gt 6676
_reflns_number_total 6907
_reflns_threshold_expression >2sigma(I)
_cod_data_source_file om2012248_si_002.cif
_cod_data_source_block 17
_cod_depositor_comments
;
The following automatic conversions were performed:

'_symmetry_cell_setting' value 'Triclinic' changed to 'triclinic'
according to /home/saulius/struct/CIF-dictionaries/cif_core.dic
dictionary named 'cif_core.dic' version 2.4.1 from 2010-06-29.

Automatic conversion script
Id: cif_fix_values 1715 2011-07-08 13:25:40Z adriana 
;
_cod_original_cell_volume 1752.0(4)
_cod_original_sg_symbol_H-M P-1
_cod_database_code 4076464

loop_
_symmetry_equiv_pos_as_xyz
'x, y, z'
'-x, -y, -z'

loop_
_atom_site_label
_atom_site_type_symbol
_atom_site_fract_x
_atom_site_fract_y
_atom_site_fract_z
_atom_site_U_iso_or_equiv
_atom_site_adp_type
_atom_site_occupancy
_atom_site_symmetry_multiplicity
_atom_site_calc_flag
_atom_site_refinement_flags
_atom_site_disorder_assembly
_atom_site_disorder_group
Pt1 Pt 0.510802(10) 0.356414(8) 0.262535(4) 0.01328(4) Uani 1 1 d D . .
Br1 Br 0.57820(3) 0.23903(2) 0.356312(12) 0.02278(6) Uani 1 1 d . A .
B1 B 0.4917(3) 0.4286(2) 0.18340(14) 0.0166(5) Uani 1 1 d . A .
Br2 Br 0.29785(3) 0.50407(2) 0.158060(12) 0.01921(6) Uani 1 1 d . . .
Fe1 Fe 0.77042(4) 0.53574(3) 0.094280(16) 0.01706(8) Uani 1 1 d . A .
C1 C 0.6006(3) 0.4109(2) 0.12719(12) 0.0180(5) Uani 1 1 d . . .
C2 C 0.7542(3) 0.3685(3) 0.12934(13) 0.0264(6) Uani 1 1 d . A .
H2 H 0.8156 0.3608 0.1685 0.032 Uiso 1 1 calc R . .
C3 C 0.7991(4) 0.3402(3) 0.06411(14) 0.0313(6) Uani 1 1 d . . .
H3 H 0.8947 0.3100 0.0520 0.038 Uiso 1 1 calc R A .
C4 C 0.6754(3) 0.3651(3) 0.01978(13) 0.0244(5) Uani 1 1 d . A .
H4 H 0.6735 0.3535 -0.0272 0.029 Uiso 1 1 calc R . .
C5 C 0.5561(3) 0.4102(2) 0.05804(12) 0.0187(5) Uani 1 1 d . A .
H5 H 0.4615 0.4360 0.0410 0.022 Uiso 1 1 calc R . .
C6 C 0.8148(3) 0.7280(3) 0.15527(13) 0.0221(5) Uani 1 1 d . . .
H6 H 0.7716 0.7588 0.1957 0.026 Uiso 1 1 calc R A .
C7 C 0.9601(3) 0.6772(3) 0.14989(13) 0.0279(6) Uani 1 1 d . A .
H7 H 1.0312 0.6680 0.1860 0.034 Uiso 1 1 calc R . .
C8 C 0.9803(3) 0.6427(3) 0.08117(14) 0.0296(6) Uani 1 1 d . . .
H8 H 1.0674 0.6062 0.0631 0.036 Uiso 1 1 calc R A .
C9 C 0.8478(3) 0.6721(3) 0.04367(13) 0.0240(5) Uani 1 1 d . A .
H9 H 0.8309 0.6589 -0.0037 0.029 Uiso 1 1 calc R . .
C10 C 0.7453(3) 0.7249(2) 0.08976(13) 0.0213(5) Uani 1 1 d . A .
H10 H 0.6475 0.7530 0.0786 0.026 Uiso 1 1 calc R . .
P1 P 0.61831(7) 0.56200(6) 0.33893(3) 0.01304(12) Uani 1 1 d . A .
C11 C 0.5800(3) 0.7102(2) 0.30898(12) 0.0177(5) Uani 1 1 d . . .
H11 H 0.5881 0.6856 0.2598 0.021 Uiso 1 1 calc R A .
C12 C 0.4081(3) 0.7333(3) 0.31456(14) 0.0238(5) Uani 1 1 d . A .
H12A H 0.3985 0.7736 0.3617 0.036 Uiso 1 1 calc R . .
H12B H 0.3338 0.6474 0.2980 0.036 Uiso 1 1 calc R . .
H12C H 0.3819 0.7937 0.2875 0.036 Uiso 1 1 calc R . .
C13 C 0.6992(4) 0.8421(3) 0.33965(14) 0.0273(6) Uani 1 1 d . A .
H13A H 0.6665 0.9121 0.3204 0.041 Uiso 1 1 calc R . .
H13B H 0.8069 0.8294 0.3296 0.041 Uiso 1 1 calc R . .
H13C H 0.7002 0.8690 0.3885 0.041 Uiso 1 1 calc R . .
C14 C 0.5366(3) 0.5715(2) 0.41920(12) 0.0183(5) Uani 1 1 d . . .
H14 H 0.5837 0.5048 0.4384 0.022 Uiso 1 1 calc R A .
C15 C 0.3546(3) 0.5255(3) 0.41104(13) 0.0230(5) Uani 1 1 d . A .
H15A H 0.3236 0.5145 0.4539 0.035 Uiso 1 1 calc R . .
H15B H 0.3235 0.4397 0.3765 0.035 Uiso 1 1 calc R . .
H15C H 0.3002 0.5928 0.3975 0.035 Uiso 1 1 calc R . .
C16 C 0.5919(3) 0.7056(3) 0.47232(13) 0.0259(6) Uani 1 1 d . A .
H16A H 0.5432 0.7750 0.4582 0.039 Uiso 1 1 calc R . .
H16B H 0.7091 0.7299 0.4776 0.039 Uiso 1 1 calc R . .
H16C H 0.5589 0.6978 0.5153 0.039 Uiso 1 1 calc R . .
C17 C 0.8383(3) 0.5981(3) 0.36522(12) 0.0195(5) Uani 1 1 d . . .
H17 H 0.8680 0.6954 0.3899 0.023 Uiso 1 1 calc R A .
C18 C 0.9232(3) 0.5773(3) 0.30301(14) 0.0335(7) Uani 1 1 d . A .
H18A H 1.0373 0.6170 0.3162 0.050 Uiso 1 1 calc R . .
H18B H 0.8749 0.6205 0.2712 0.050 Uiso 1 1 calc R . .
H18C H 0.9122 0.4811 0.2817 0.050 Uiso 1 1 calc R . .
C19 C 0.8997(3) 0.5193(3) 0.41225(14) 0.0283(6) Uani 1 1 d . A .
H19A H 0.8678 0.4230 0.3906 0.042 Uiso 1 1 calc R . .
H19B H 0.8537 0.5419 0.4543 0.042 Uiso 1 1 calc R . .
H19C H 1.0171 0.5426 0.4220 0.042 Uiso 1 1 calc R . .
P2A P 0.3742(3) 0.1495(3) 0.19409(14) 0.0169(4) Uani 0.573(3) 1 d PDU A 1
C21A C 0.3200(6) 0.1289(5) 0.1015(3) 0.0277(12) Uani 0.573(3) 1 d PDU A 1
H21A H 0.3046 0.2195 0.0974 0.033 Uiso 0.573(3) 1 calc PR A 1
C22A C 0.1646(7) 0.0340(6) 0.0661(3) 0.0421(14) Uani 0.573(3) 1 d PDU A 1
H22A H 0.1544 0.0270 0.0178 0.063 Uiso 0.573(3) 1 calc PR A 1
H22B H 0.0730 0.0688 0.0845 0.063 Uiso 0.573(3) 1 calc PR A 1
H22C H 0.1667 -0.0549 0.0731 0.063 Uiso 0.573(3) 1 calc PR A 1
C23A C 0.4571(7) 0.0936(5) 0.0608(2) 0.0330(12) Uani 0.573(3) 1 d PDU A 1
H23A H 0.4698 0.0012 0.0585 0.050 Uiso 0.573(3) 1 calc PR A 1
H23B H 0.5572 0.1548 0.0827 0.050 Uiso 0.573(3) 1 calc PR A 1
H23C H 0.4313 0.1023 0.0152 0.050 Uiso 0.573(3) 1 calc PR A 1
C24A C 0.4790(8) 0.0105(7) 0.2047(7) 0.0173(11) Uani 0.573(3) 1 d PDU A 1
H24A H 0.4792 0.0091 0.2527 0.021 Uiso 0.573(3) 1 calc PR A 1
C25A C 0.3951(9) -0.1287(11) 0.1623(6) 0.0234(14) Uani 0.573(3) 1 d PDU A 1
H25A H 0.3990 -0.1349 0.1146 0.035 Uiso 0.573(3) 1 calc PR A 1
H25B H 0.2829 -0.1439 0.1701 0.035 Uiso 0.573(3) 1 calc PR A 1
H25C H 0.4494 -0.1968 0.1750 0.035 Uiso 0.573(3) 1 calc PR A 1
C26A C 0.6551(8) 0.0388(9) 0.1946(4) 0.0245(13) Uani 0.573(3) 1 d PDU A 1
H26A H 0.7155 -0.0168 0.2154 0.037 Uiso 0.573(3) 1 calc PR A 1
H26B H 0.7000 0.1336 0.2156 0.037 Uiso 0.573(3) 1 calc PR A 1
H26C H 0.6629 0.0176 0.1464 0.037 Uiso 0.573(3) 1 calc PR A 1
C27A C 0.1739(5) 0.1109(5) 0.2210(3) 0.0277(9) Uani 0.573(3) 1 d PDU A 1
H27A H 0.1109 0.0301 0.1865 0.033 Uiso 0.573(3) 1 calc PR A 1
C28A C 0.1788(6) 0.0799(6) 0.2904(3) 0.0356(9) Uani 0.573(3) 1 d PDU A 1
H28A H 0.2452 0.1556 0.3248 0.053 Uiso 0.573(3) 1 calc PR A 1
H28B H 0.2249 -0.0011 0.2885 0.053 Uiso 0.573(3) 1 calc PR A 1
H28C H 0.0696 0.0657 0.3017 0.053 Uiso 0.573(3) 1 calc PR A 1
C29A C 0.0853(6) 0.2288(5) 0.2208(3) 0.0349(11) Uani 0.573(3) 1 d PDU A 1
H29A H -0.0228 0.2073 0.2322 0.052 Uiso 0.573(3) 1 calc PR A 1
H29B H 0.0778 0.2444 0.1761 0.052 Uiso 0.573(3) 1 calc PR A 1
H29C H 0.1447 0.3096 0.2541 0.052 Uiso 0.573(3) 1 calc PR A 1
P2B P 0.3333(4) 0.1534(5) 0.2059(2) 0.0169(4) Uani 0.427(3) 1 d PDU A 2
C21B C 0.2267(7) 0.1368(6) 0.1211(3) 0.0254(14) Uani 0.427(3) 1 d PDU A 2
H21B H 0.1993 0.2269 0.1224 0.030 Uiso 0.427(3) 1 calc PR A 2
C22B C 0.0668(9) 0.0375(8) 0.1003(4) 0.0406(19) Uani 0.427(3) 1 d PDU A 2
H22D H 0.0110 0.0486 0.0589 0.061 Uiso 0.427(3) 1 calc PR A 2
H22E H -0.0003 0.0550 0.1362 0.061 Uiso 0.427(3) 1 calc PR A 2
H22F H 0.0875 -0.0543 0.0924 0.061 Uiso 0.427(3) 1 calc PR A 2
C23B C 0.3341(10) 0.1085(7) 0.0655(4) 0.0287(16) Uani 0.427(3) 1 d PDU A 2
H23D H 0.3472 0.0145 0.0556 0.043 Uiso 0.427(3) 1 calc PR A 2
H23E H 0.4395 0.1667 0.0808 0.043 Uiso 0.427(3) 1 calc PR A 2
H23F H 0.2840 0.1264 0.0249 0.043 Uiso 0.427(3) 1 calc PR A 2
C24B C 0.4412(11) 0.0117(10) 0.1990(9) 0.0173(11) Uani 0.427(3) 1 d PDU A 2
H24B H 0.4570 0.0026 0.2460 0.021 Uiso 0.427(3) 1 calc PR A 2
C25B C 0.3533(14) -0.1259(15) 0.1578(9) 0.0234(14) Uani 0.427(3) 1 d PDU A 2
H25D H 0.3447 -0.1297 0.1099 0.035 Uiso 0.427(3) 1 calc PR A 2
H25E H 0.2456 -0.1426 0.1704 0.035 Uiso 0.427(3) 1 calc PR A 2
H25F H 0.4130 -0.1944 0.1666 0.035 Uiso 0.427(3) 1 calc PR A 2
C26B C 0.6105(11) 0.0447(13) 0.1835(6) 0.0245(13) Uani 0.427(3) 1 d PDU A 2
H26D H 0.6706 -0.0249 0.1903 0.037 Uiso 0.427(3) 1 calc PR A 2
H26E H 0.6639 0.1317 0.2135 0.037 Uiso 0.427(3) 1 calc PR A 2
H26F H 0.6066 0.0485 0.1367 0.037 Uiso 0.427(3) 1 calc PR A 2
C27B C 0.1805(8) 0.1378(6) 0.2624(4) 0.0277(9) Uani 0.427(3) 1 d PDU A 2
H27B H 0.2455 0.1711 0.3081 0.033 Uiso 0.427(3) 1 calc PR A 2
C28B C 0.0955(8) 0.0013(7) 0.2626(4) 0.0356(9) Uani 0.427(3) 1 d PDU A 2
H28D H 0.1743 -0.0507 0.2752 0.053 Uiso 0.427(3) 1 calc PR A 2
H28E H 0.0378 -0.0453 0.2176 0.053 Uiso 0.427(3) 1 calc PR A 2
H28F H 0.0190 0.0109 0.2951 0.053 Uiso 0.427(3) 1 calc PR A 2
C29B C 0.0773(8) 0.2449(7) 0.2616(4) 0.0349(11) Uani 0.427(3) 1 d PDU A 2
H29D H 0.0121 0.2509 0.2983 0.052 Uiso 0.427(3) 1 calc PR A 2
H29E H 0.0067 0.2208 0.2185 0.052 Uiso 0.427(3) 1 calc PR A 2
H29F H 0.1468 0.3316 0.2675 0.052 Uiso 0.427(3) 1 calc PR A 2
C31A C 0.9252(12) 0.0162(12) 0.5146(7) 0.029(3) Uiso 0.218(8) 1 d PDU B -1
C32A C 0.9376(14) -0.0671(13) 0.5562(7) 0.052(5) Uiso 0.218(8) 1 d PDU B -1
H32A H 0.8639 -0.0712 0.5876 0.062 Uiso 0.218(8) 1 calc PR B -1
C33A C 1.0521(15) -0.1419(13) 0.5529(7) 0.035(4) Uiso 0.218(8) 1 d PDU B -1
H33A H 1.0584 -0.1985 0.5820 0.042 Uiso 0.218(8) 1 calc PR B -1
C34A C 1.1587(13) -0.1391(12) 0.5093(7) 0.025(2) Uiso 0.218(8) 1 d PDU B -1
H34A H 1.2385 -0.1938 0.5082 0.030 Uiso 0.218(8) 1 calc PR B -1
C35A C 1.1543(14) -0.0564(14) 0.4649(7) 0.029(3) Uiso 0.218(8) 1 d PDU B -1
H35A H 1.2292 -0.0538 0.4340 0.035 Uiso 0.218(8) 1 calc PR B -1
C36A C 1.0299(15) 0.0237(13) 0.4693(7) 0.031(4) Uiso 0.218(8) 1 d PDU B -1
H36A H 1.0208 0.0814 0.4408 0.038 Uiso 0.218(8) 1 calc PR B -1
C37A C 0.7907(16) 0.0973(16) 0.5223(9) 0.036(3) Uiso 0.218(8) 1 d PDU B -1
H37A H 0.8055 0.1560 0.5682 0.055 Uiso 0.218(8) 1 calc PR B -1
H37B H 0.6872 0.0362 0.5135 0.055 Uiso 0.218(8) 1 calc PR B -1
H37C H 0.7929 0.1518 0.4902 0.055 Uiso 0.218(8) 1 calc PR B -1
C31B C 1.0621(9) -0.0411(9) 0.4984(5) 0.025(2) Uiso 0.282(8) 1 d PDU B -2
C32B C 0.9611(14) -0.0492(12) 0.5440(6) 0.042(6) Uiso 0.282(8) 1 d PDU B -2
H32B H 0.9714 -0.1079 0.5719 0.050 Uiso 0.282(8) 1 calc PR B -2
C33B C 0.8407(12) 0.0294(11) 0.5502(6) 0.040(3) Uiso 0.282(8) 1 d PDU B -2
H33B H 0.7691 0.0243 0.5822 0.047 Uiso 0.282(8) 1 calc PR B -2
C34B C 0.8271(13) 0.1146(12) 0.5092(7) 0.036(3) Uiso 0.282(8) 1 d PDU B -2
H34B H 0.7454 0.1677 0.5134 0.044 Uiso 0.282(8) 1 calc PR B -2
C35B C 0.9286(12) 0.1237(10) 0.4629(6) 0.034(3) Uiso 0.282(8) 1 d PDU B -2
H35B H 0.9184 0.1824 0.4350 0.041 Uiso 0.282(8) 1 calc PR B -2
C36B C 1.0524(12) 0.0417(10) 0.4572(5) 0.017(4) Uiso 0.282(8) 1 d PDU B -2
H36B H 1.1251 0.0454 0.4254 0.021 Uiso 0.282(8) 1 calc PR B -2
C37B C 1.1922(13) -0.1278(12) 0.4928(7) 0.025(2) Uiso 0.282(8) 1 d PDU B -2
H37D H 1.1926 -0.1730 0.5289 0.038 Uiso 0.282(8) 1 calc PR B -2
H37E H 1.2972 -0.0711 0.4968 0.038 Uiso 0.282(8) 1 calc PR B -2
H37F H 1.1703 -0.1951 0.4491 0.038 Uiso 0.282(8) 1 calc PR B -2

loop_
_atom_site_aniso_label
_atom_site_aniso_U_11
_atom_site_aniso_U_22
_atom_site_aniso_U_33
_atom_site_aniso_U_23
_atom_site_aniso_U_13
_atom_site_aniso_U_12
Pt1 0.01713(5) 0.01133(5) 0.01165(6) 0.00458(4) -0.00055(3) 0.00253(3)
Br1 0.03564(14) 0.01950(12) 0.01573(12) 0.00864(10) 0.00051(10) 0.00826(10)
B1 0.0205(13) 0.0081(11) 0.0182(13) 0.0025(10) -0.0035(10) -0.0002(10)
Br2 0.02023(12) 0.01950(12) 0.01904(12) 0.00819(9) -0.00230(9) 0.00532(9)
Fe1 0.01496(16) 0.02529(18) 0.01208(17) 0.00398(14) 0.00243(13) 0.00869(13)
C1 0.0276(13) 0.0144(11) 0.0128(11) 0.0045(9) 0.0002(10) 0.0066(9)
C2 0.0380(15) 0.0307(14) 0.0170(13) 0.0086(11) 0.0038(11) 0.0226(12)
C3 0.0451(17) 0.0347(15) 0.0218(14) 0.0069(12) 0.0119(12) 0.0278(13)
C4 0.0390(15) 0.0214(12) 0.0129(12) 0.0019(10) 0.0048(11) 0.0093(11)
C5 0.0245(12) 0.0162(11) 0.0139(12) 0.0047(9) -0.0018(9) 0.0007(9)
C6 0.0209(12) 0.0249(13) 0.0175(12) 0.0019(10) 0.0064(10) -0.0009(10)
C7 0.0154(12) 0.0490(17) 0.0159(13) 0.0062(12) 0.0001(10) 0.0005(11)
C8 0.0130(12) 0.0547(18) 0.0208(14) 0.0081(13) 0.0065(10) 0.0060(12)
C9 0.0188(12) 0.0329(14) 0.0191(13) 0.0079(11) 0.0037(10) -0.0009(10)
C10 0.0176(12) 0.0228(12) 0.0228(13) 0.0065(10) 0.0030(10) 0.0009(10)
P1 0.0131(3) 0.0146(3) 0.0116(3) 0.0034(2) 0.0019(2) 0.0029(2)
C11 0.0224(12) 0.0154(11) 0.0161(12) 0.0048(9) 0.0036(9) 0.0045(9)
C12 0.0292(14) 0.0238(13) 0.0239(13) 0.0098(11) 0.0077(11) 0.0137(11)
C13 0.0382(15) 0.0169(12) 0.0231(14) 0.0040(10) 0.0015(12) -0.0025(11)
C14 0.0198(12) 0.0234(12) 0.0141(12) 0.0070(10) 0.0053(9) 0.0061(10)
C15 0.0195(12) 0.0304(14) 0.0235(13) 0.0121(11) 0.0084(10) 0.0063(10)
C16 0.0327(14) 0.0286(14) 0.0144(12) 0.0015(11) 0.0057(11) 0.0053(11)
C17 0.0141(11) 0.0279(13) 0.0154(12) 0.0060(10) 0.0003(9) 0.0016(9)
C18 0.0157(12) 0.064(2) 0.0237(14) 0.0151(14) 0.0050(11) 0.0082(13)
C19 0.0174(12) 0.0440(16) 0.0257(14) 0.0140(13) -0.0006(11) 0.0073(11)
P2A 0.0164(12) 0.0129(4) 0.0206(10) 0.0063(6) -0.0012(7) -0.0007(8)
C21A 0.035(3) 0.020(2) 0.024(3) 0.006(2) -0.004(2) -0.001(2)
C22A 0.042(3) 0.039(3) 0.035(3) 0.007(2) -0.015(2) -0.005(2)
C23A 0.053(3) 0.024(2) 0.020(2) 0.0071(18) 0.001(2) 0.002(2)
C24A 0.019(3) 0.0132(11) 0.019(2) 0.0064(11) -0.005(3) 0.0033(16)
C25A 0.025(4) 0.0171(13) 0.0277(19) 0.0069(12) 0.002(3) 0.001(2)
C26A 0.025(3) 0.0221(15) 0.026(3) 0.0056(17) 0.002(2) 0.005(2)
C27A 0.0259(16) 0.0238(18) 0.034(2) 0.0110(19) 0.005(2) 0.0020(14)
C28A 0.0292(19) 0.034(2) 0.046(2) 0.0154(17) 0.0085(17) 0.0031(14)
C29A 0.0216(16) 0.0355(19) 0.047(3) 0.012(2) 0.003(2) 0.0048(14)
P2B 0.0164(12) 0.0129(4) 0.0206(10) 0.0063(6) -0.0012(7) -0.0007(8)
C21B 0.025(3) 0.022(3) 0.025(3) 0.001(2) -0.004(2) 0.004(2)
C22B 0.032(3) 0.040(3) 0.038(3) -0.004(3) -0.009(3) 0.001(3)
C23B 0.041(4) 0.019(3) 0.024(3) 0.008(3) 0.003(3) -0.003(2)
C24B 0.019(3) 0.0132(11) 0.019(2) 0.0064(11) -0.005(3) 0.0033(16)
C25B 0.025(4) 0.0171(13) 0.0277(19) 0.0069(12) 0.002(3) 0.001(2)
C26B 0.025(3) 0.0221(15) 0.026(3) 0.0056(17) 0.002(2) 0.005(2)
C27B 0.0259(16) 0.0238(18) 0.034(2) 0.0110(19) 0.005(2) 0.0020(14)
C28B 0.0292(19) 0.034(2) 0.046(2) 0.0154(17) 0.0085(17) 0.0031(14)
C29B 0.0216(16) 0.0355(19) 0.047(3) 0.012(2) 0.003(2) 0.0048(14)

loop_
_atom_type_symbol
_atom_type_description
_atom_type_scat_dispersion_real
_atom_type_scat_dispersion_imag
_atom_type_scat_source
C C 0.0033 0.0016 'International Tables Vol C Tables 4.2.6.8 and 6.1.1.4'
H H 0.0000 0.0000 'International Tables Vol C Tables 4.2.6.8 and 6.1.1.4'
B B 0.0013 0.0007 'International Tables Vol C Tables 4.2.6.8 and 6.1.1.4'
P P 0.1023 0.0942 'International Tables Vol C Tables 4.2.6.8 and 6.1.1.4'
Fe Fe 0.3463 0.8444 'International Tables Vol C Tables 4.2.6.8 and 6.1.1.4'
Br Br -0.2901 2.4595 'International Tables Vol C Tables 4.2.6.8 and 6.1.1.4'
Pt Pt -1.7033 8.3905 'International Tables Vol C Tables 4.2.6.8 and 6.1.1.4'

loop_
_geom_angle_atom_site_label_1
_geom_angle_atom_site_label_2
_geom_angle_atom_site_label_3
_geom_angle
B1 Pt1 P1 95.21(7)
B1 Pt1 P2A 88.39(10)
P1 Pt1 P2A 172.35(6)
B1 Pt1 P2B 92.77(12)
P1 Pt1 P2B 161.52(7)
P2A Pt1 P2B 10.84(9)
B1 Pt1 Br1 169.08(8)
P1 Pt1 Br1 88.863(18)
P2A Pt1 Br1 88.81(7)
P2B Pt1 Br1 86.36(10)
C1 B1 Pt1 125.76(18)
C1 B1 Br2 111.61(17)
Pt1 B1 Br2 121.65(14)
C5 Fe1 C8 151.92(10)
C5 Fe1 C4 40.53(10)
C8 Fe1 C4 116.39(11)
C5 Fe1 C3 68.52(11)
C8 Fe1 C3 104.32(12)
C4 Fe1 C3 40.83(11)
C5 Fe1 C9 118.52(10)
C8 Fe1 C9 40.73(11)
C4 Fe1 C9 104.05(10)
C3 Fe1 C9 121.86(11)
C5 Fe1 C10 108.73(10)
C8 Fe1 C10 68.33(11)
C4 Fe1 C10 124.24(10)
C3 Fe1 C10 160.02(11)
C9 Fe1 C10 40.67(10)
C5 Fe1 C7 166.62(10)
C8 Fe1 C7 40.46(11)
C4 Fe1 C7 152.14(11)
C3 Fe1 C7 118.95(12)
C9 Fe1 C7 68.35(11)
C10 Fe1 C7 68.27(11)
C5 Fe1 C2 68.43(10)
C8 Fe1 C2 124.52(12)
C4 Fe1 C2 68.24(10)
C3 Fe1 C2 40.40(11)
C9 Fe1 C2 159.91(11)
C10 Fe1 C2 158.72(10)
C7 Fe1 C2 109.31(12)
C5 Fe1 C6 128.84(10)
C8 Fe1 C6 68.15(11)
C4 Fe1 C6 163.30(11)
C3 Fe1 C6 155.83(11)
C9 Fe1 C6 68.27(10)
C10 Fe1 C6 40.50(10)
C7 Fe1 C6 40.57(11)
C2 Fe1 C6 123.85(10)
C5 Fe1 C1 41.08(9)
C8 Fe1 C1 163.54(10)
C4 Fe1 C1 68.77(10)
C3 Fe1 C1 68.73(11)
C9 Fe1 C1 155.62(10)
C10 Fe1 C1 123.09(10)
C7 Fe1 C1 128.68(10)
C2 Fe1 C1 40.81(10)
C6 Fe1 C1 111.76(10)
C2 C1 C5 105.4(2)
C2 C1 B1 127.3(2)
C5 C1 B1 126.4(2)
C2 C1 Fe1 68.36(15)
C5 C1 Fe1 67.69(13)
B1 C1 Fe1 136.10(17)
C3 C2 C1 109.4(2)
C3 C2 Fe1 69.61(16)
C1 C2 Fe1 70.83(14)
C3 C2 H2 125.3
C1 C2 H2 125.3
Fe1 C2 H2 125.8
C2 C3 C4 107.9(2)
C2 C3 Fe1 69.99(15)
C4 C3 Fe1 69.54(15)
C2 C3 H3 126.1
C4 C3 H3 126.1
Fe1 C3 H3 126.0
C5 C4 C3 108.0(2)
C5 C4 Fe1 69.41(14)
C3 C4 Fe1 69.62(16)
C5 C4 H4 126.0
C3 C4 H4 126.0
Fe1 C4 H4 126.5
C4 C5 C1 109.2(2)
C4 C5 Fe1 70.06(15)
C1 C5 Fe1 71.23(14)
C4 C5 H5 125.4
C1 C5 H5 125.4
Fe1 C5 H5 124.9
C10 C6 C7 108.1(2)
C10 C6 Fe1 69.65(14)
C7 C6 Fe1 69.66(15)
C10 C6 H6 125.9
C7 C6 H6 125.9
Fe1 C6 H6 126.3
C8 C7 C6 107.9(2)
C8 C7 Fe1 69.49(15)
C6 C7 Fe1 69.76(14)
C8 C7 H7 126.1
C6 C7 H7 126.1
Fe1 C7 H7 126.3
C7 C8 C9 108.3(2)
C7 C8 Fe1 70.04(15)
C9 C8 Fe1 69.77(15)
C7 C8 H8 125.8
C9 C8 H8 125.8
Fe1 C8 H8 125.9
C10 C9 C8 107.7(2)
C10 C9 Fe1 69.76(14)
C8 C9 Fe1 69.51(16)
C10 C9 H9 126.2
C8 C9 H9 126.2
Fe1 C9 H9 126.1
C6 C10 C9 108.0(2)
C6 C10 Fe1 69.85(15)
C9 C10 Fe1 69.57(15)
C6 C10 H10 126.0
C9 C10 H10 126.0
Fe1 C10 H10 126.2
C17 P1 C14 103.18(11)
C17 P1 C11 103.34(11)
C14 P1 C11 108.68(11)
C17 P1 Pt1 117.01(8)
C14 P1 Pt1 109.66(8)
C11 P1 Pt1 114.13(8)
C12 C11 C13 110.2(2)
C12 C11 P1 111.32(16)
C13 C11 P1 116.93(18)
C12 C11 H11 105.9
C13 C11 H11 105.9
P1 C11 H11 105.9
C11 C12 H12A 109.5
C11 C12 H12B 109.5
H12A C12 H12B 109.5
C11 C12 H12C 109.5
H12A C12 H12C 109.5
H12B C12 H12C 109.5
C11 C13 H13A 109.5
C11 C13 H13B 109.5
H13A C13 H13B 109.5
C11 C13 H13C 109.5
H13A C13 H13C 109.5
H13B C13 H13C 109.5
C16 C14 C15 111.7(2)
C16 C14 P1 114.47(17)
C15 C14 P1 114.26(17)
C16 C14 H14 105.1
C15 C14 H14 105.1
P1 C14 H14 105.1
C14 C15 H15A 109.5
C14 C15 H15B 109.5
H15A C15 H15B 109.5
C14 C15 H15C 109.5
H15A C15 H15C 109.5
H15B C15 H15C 109.5
C14 C16 H16A 109.5
C14 C16 H16B 109.5
H16A C16 H16B 109.5
C14 C16 H16C 109.5
H16A C16 H16C 109.5
H16B C16 H16C 109.5
C18 C17 C19 110.4(2)
C18 C17 P1 109.37(17)
C19 C17 P1 115.37(17)
C18 C17 H17 107.1
C19 C17 H17 107.1
P1 C17 H17 107.1
C17 C18 H18A 109.5
C17 C18 H18B 109.5
H18A C18 H18B 109.5
C17 C18 H18C 109.5
H18A C18 H18C 109.5
H18B C18 H18C 109.5
C17 C19 H19A 109.5
C17 C19 H19B 109.5
H19A C19 H19B 109.5
C17 C19 H19C 109.5
H19A C19 H19C 109.5
H19B C19 H19C 109.5
C24A P2A C27A 105.2(4)
C24A P2A C21A 108.3(5)
C27A P2A C21A 102.2(3)
C24A P2A Pt1 111.5(3)
C27A P2A Pt1 109.2(2)
C21A P2A Pt1 119.2(2)
C22A C21A C23A 108.8(5)
C22A C21A P2A 117.5(4)
C23A C21A P2A 113.0(3)
C22A C21A H21A 105.5
C23A C21A H21A 105.5
P2A C21A H21A 105.5
C25A C24A C26A 111.5(8)
C25A C24A P2A 114.6(6)
C26A C24A P2A 111.4(6)
C25A C24A H24A 106.2
C26A C24A H24A 106.2
P2A C24A H24A 106.2
C29A C27A C28A 110.1(5)
C29A C27A P2A 108.7(3)
C28A C27A P2A 114.7(3)
C29A C27A H27A 107.7
C28A C27A H27A 107.7
P2A C27A H27A 107.7
C24B P2B C27B 108.4(6)
C24B P2B C21B 107.3(6)
C27B P2B C21B 107.9(4)
C24B P2B Pt1 109.6(4)
C27B P2B Pt1 104.3(3)
C21B P2B Pt1 119.0(3)
C22B C21B C23B 109.8(6)
C22B C21B P2B 116.1(5)
C23B C21B P2B 112.9(5)
C22B C21B H21B 105.7
C23B C21B H21B 105.7
P2B C21B H21B 105.7
C21B C22B H22D 109.5
C21B C22B H22E 109.5
H22D C22B H22E 109.5
C21B C22B H22F 109.5
H22D C22B H22F 109.5
H22E C22B H22F 109.5
C21B C23B H23D 109.5
C21B C23B H23E 109.5
H23D C23B H23E 109.5
C21B C23B H23F 109.5
H23D C23B H23F 109.5
H23E C23B H23F 109.5
C26B C24B C25B 112.9(12)
C26B C24B P2B 112.5(8)
C25B C24B P2B 117.8(8)
C26B C24B H24B 103.9
C25B C24B H24B 103.9
P2B C24B H24B 103.9
C24B C25B H25D 109.5
C24B C25B H25E 109.5
H25D C25B H25E 109.5
C24B C25B H25F 109.5
H25D C25B H25F 109.5
H25E C25B H25F 109.5
C24B C26B H26D 109.5
C24B C26B H26E 109.5
H26D C26B H26E 109.5
C24B C26B H26F 109.5
H26D C26B H26F 109.5
H26E C26B H26F 109.5
C28B C27B C29B 117.0(6)
C28B C27B P2B 119.9(5)
C29B C27B P2B 108.7(5)
C28B C27B H27B 102.8
C29B C27B H27B 102.8
P2B C27B H27B 102.8
C27B C28B H28D 109.5
C27B C28B H28E 109.5
H28D C28B H28E 109.5
C27B C28B H28F 109.5
H28D C28B H28F 109.5
H28E C28B H28F 109.5
C27B C29B H29D 109.5
C27B C29B H29E 109.5
H29D C29B H29E 109.5
C27B C29B H29F 109.5
H29D C29B H29F 109.5
H29E C29B H29F 109.5
C36A C31A C32A 120.7(9)
C36A C31A C37A 122.7(11)
C32A C31A C37A 116.6(10)
C33A C32A C31A 120.6(10)
C33A C32A H32A 119.7
C31A C32A H32A 119.7
C32A C33A C34A 121.6(10)
C32A C33A H33A 119.2
C34A C33A H33A 119.2
C33A C34A C35A 121.3(9)
C33A C34A H34A 119.3
C35A C34A H34A 119.3
C34A C35A C36A 116.3(9)
C34A C35A H35A 121.8
C36A C35A H35A 121.8
C31A C36A C35A 119.5(10)
C31A C36A H36A 120.3
C35A C36A H36A 120.3
C32B C31B C36B 122.5(9)
C32B C31B C37B 118.6(10)
C36B C31B C37B 118.9(9)
C31B C32B C33B 119.7(10)
C31B C32B H32B 120.2
C33B C32B H32B 120.2
C34B C33B C32B 119.5(9)
C34B C33B H33B 120.2
C32B C33B H33B 120.2
C35B C34B C33B 121.3(9)
C35B C34B H34B 119.3
C33B C34B H34B 119.3
C34B C35B C36B 118.4(9)
C34B C35B H35B 120.8
C36B C35B H35B 120.8
C31B C36B C35B 118.5(9)
C31B C36B H36B 120.7
C35B C36B H36B 120.7
C31B C37B H37D 109.5
C31B C37B H37E 109.5
H37D C37B H37E 109.5
C31B C37B H37F 109.5
H37D C37B H37F 109.5
H37E C37B H37F 109.5

loop_
_geom_bond_atom_site_label_1
_geom_bond_atom_site_label_2
_geom_bond_distance
Pt1 B1 1.974(3)
Pt1 P1 2.3247(6)
Pt1 P2A 2.334(3)
Pt1 P2B 2.372(4)
Pt1 Br1 2.6106(4)
B1 C1 1.551(4)
B1 Br2 2.013(3)
Fe1 C5 2.035(2)
Fe1 C8 2.042(3)
Fe1 C4 2.044(3)
Fe1 C3 2.045(3)
Fe1 C9 2.045(3)
Fe1 C10 2.048(3)
Fe1 C7 2.049(3)
Fe1 C2 2.050(3)
Fe1 C6 2.050(3)
Fe1 C1 2.083(2)
C1 C2 1.441(4)
C1 C5 1.445(3)
C2 C3 1.414(4)
C2 H2 0.9500
C3 C4 1.426(4)
C3 H3 0.9500
C4 C5 1.413(4)
C4 H4 0.9500
C5 H5 0.9500
C6 C10 1.418(4)
C6 C7 1.421(4)
C6 H6 0.9500
C7 C8 1.415(4)
C7 H7 0.9500
C8 C9 1.422(4)
C8 H8 0.9500
C9 C10 1.422(4)
C9 H9 0.9500
C10 H10 0.9500
P1 C17 1.852(2)
P1 C14 1.852(2)
P1 C11 1.870(2)
C11 C12 1.528(3)
C11 C13 1.536(3)
C11 H11 1.0000
C12 H12A 0.9800
C12 H12B 0.9800
C12 H12C 0.9800
C13 H13A 0.9800
C13 H13B 0.9800
C13 H13C 0.9800
C14 C16 1.528(4)
C14 C15 1.532(3)
C14 H14 1.0000
C15 H15A 0.9800
C15 H15B 0.9800
C15 H15C 0.9800
C16 H16A 0.9800
C16 H16B 0.9800
C16 H16C 0.9800
C17 C18 1.524(4)
C17 C19 1.530(3)
C17 H17 1.0000
C18 H18A 0.9800
C18 H18B 0.9800
C18 H18C 0.9800
C19 H19A 0.9800
C19 H19B 0.9800
C19 H19C 0.9800
P2A C24A 1.863(6)
P2A C27A 1.863(5)
P2A C21A 1.881(6)
C21A C22A 1.525(6)
C21A C23A 1.542(7)
C21A H21A 1.0000
C22A H22A 0.9800
C22A H22B 0.9800
C22A H22C 0.9800
C23A H23A 0.9800
C23A H23B 0.9800
C23A H23C 0.9800
C24A C25A 1.528(10)
C24A C26A 1.529(9)
C24A H24A 1.0000
C25A H25A 0.9800
C25A H25B 0.9800
C25A H25C 0.9800
C26A H26A 0.9800
C26A H26B 0.9800
C26A H26C 0.9800
C27A C29A 1.539(6)
C27A C28A 1.552(6)
C27A H27A 1.0000
C28A H28A 0.9800
C28A H28B 0.9800
C28A H28C 0.9800
C29A H29A 0.9800
C29A H29B 0.9800
C29A H29C 0.9800
P2B C24B 1.842(8)
P2B C27B 1.849(6)
P2B C21B 1.853(6)
C21B C22B 1.536(7)
C21B C23B 1.538(8)
C21B H21B 1.0000
C22B H22D 0.9800
C22B H22E 0.9800
C22B H22F 0.9800
C23B H23D 0.9800
C23B H23E 0.9800
C23B H23F 0.9800
C24B C26B 1.516(13)
C24B C25B 1.518(13)
C24B H24B 1.0000
C25B H25D 0.9800
C25B H25E 0.9800
C25B H25F 0.9800
C26B H26D 0.9800
C26B H26E 0.9800
C26B H26F 0.9800
C27B C28B 1.504(7)
C27B C29B 1.527(7)
C27B H27B 1.0000
C28B H28D 0.9800
C28B H28E 0.9800
C28B H28F 0.9800
C29B H29D 0.9800
C29B H29E 0.9800
C29B H29F 0.9800
C31A C36A 1.365(13)
C31A C32A 1.379(14)
C31A C37A 1.521(13)
C32A C33A 1.335(13)
C32A H32A 0.9500
C33A C34A 1.344(14)
C33A H33A 0.9500
C34A C35A 1.414(13)
C34A H34A 0.9500
C35A C36A 1.442(13)
C35A H35A 0.9500
C36A H36A 0.9500
C37A H37A 0.9800
C37A H37B 0.9800
C37A H37C 0.9800
C31B C32B 1.348(13)
C31B C36B 1.368(13)
C31B C37B 1.529(11)
C32B C33B 1.402(13)
C32B H32B 0.9500
C33B C34B 1.388(14)
C33B H33B 0.9500
C34B C35B 1.364(14)
C34B H34B 0.9500
C35B C36B 1.452(12)
C35B H35B 0.9500
C36B H36B 0.9500
C37B H37D 0.9800
C37B H37E 0.9800
C37B H37F 0.9800

loop_
_geom_torsion_atom_site_label_1
_geom_torsion_atom_site_label_2
_geom_torsion_atom_site_label_3
_geom_torsion_atom_site_label_4
_geom_torsion
P1 Pt1 B1 C1 106.3(2)
P2A Pt1 B1 C1 -80.5(2)
P2B Pt1 B1 C1 -90.4(2)
Br1 Pt1 B1 C1 -5.3(5)
P1 Pt1 B1 Br2 -85.99(13)
P2A Pt1 B1 Br2 87.25(14)
P2B Pt1 B1 Br2 77.33(15)
Br1 Pt1 B1 Br2 162.5(3)
Pt1 B1 C1 C2 -15.8(4)
Br2 B1 C1 C2 175.4(2)
Pt1 B1 C1 C5 152.2(2)
Br2 B1 C1 C5 -16.6(3)
Pt1 B1 C1 Fe1 -112.9(2)
Br2 B1 C1 Fe1 78.4(3)
C5 Fe1 C1 C2 118.2(2)
C8 Fe1 C1 C2 -30.7(4)
C4 Fe1 C1 C2 80.87(16)
C3 Fe1 C1 C2 36.90(16)
C9 Fe1 C1 C2 157.8(2)
C10 Fe1 C1 C2 -161.27(15)
C7 Fe1 C1 C2 -73.81(19)
C6 Fe1 C1 C2 -117.08(16)
C8 Fe1 C1 C5 -148.9(4)
C4 Fe1 C1 C5 -37.32(15)
C3 Fe1 C1 C5 -81.29(16)
C9 Fe1 C1 C5 39.6(3)
C10 Fe1 C1 C5 80.54(17)
C7 Fe1 C1 C5 168.00(16)
C2 Fe1 C1 C5 -118.2(2)
C6 Fe1 C1 C5 124.72(15)
C5 Fe1 C1 B1 -119.9(3)
C8 Fe1 C1 B1 91.2(4)
C4 Fe1 C1 B1 -157.3(3)
C3 Fe1 C1 B1 158.8(3)
C9 Fe1 C1 B1 -80.3(3)
C10 Fe1 C1 B1 -39.4(3)
C7 Fe1 C1 B1 48.1(3)
C2 Fe1 C1 B1 121.9(3)
C6 Fe1 C1 B1 4.8(3)
C5 C1 C2 C3 -1.3(3)
B1 C1 C2 C3 168.6(2)
Fe1 C1 C2 C3 -59.1(2)
C5 C1 C2 Fe1 57.77(16)
B1 C1 C2 Fe1 -132.2(2)
C5 Fe1 C2 C3 81.78(18)
C8 Fe1 C2 C3 -69.8(2)
C4 Fe1 C2 C3 38.01(18)
C9 Fe1 C2 C3 -32.7(4)
C10 Fe1 C2 C3 168.1(3)
C7 Fe1 C2 C3 -112.31(18)
C6 Fe1 C2 C3 -155.08(17)
C1 Fe1 C2 C3 120.3(2)
C5 Fe1 C2 C1 -38.52(14)
C8 Fe1 C2 C1 169.89(15)
C4 Fe1 C2 C1 -82.28(16)
C3 Fe1 C2 C1 -120.3(2)
C9 Fe1 C2 C1 -153.0(3)
C10 Fe1 C2 C1 47.8(3)
C7 Fe1 C2 C1 127.40(15)
C6 Fe1 C2 C1 84.63(17)
C1 C2 C3 C4 0.4(3)
Fe1 C2 C3 C4 -59.4(2)
C1 C2 C3 Fe1 59.85(19)
C5 Fe1 C3 C2 -81.54(18)
C8 Fe1 C3 C2 127.04(18)
C4 Fe1 C3 C2 -119.0(2)
C9 Fe1 C3 C2 167.38(16)
C10 Fe1 C3 C2 -167.4(3)
C7 Fe1 C3 C2 86.17(19)
C6 Fe1 C3 C2 58.7(3)
C1 Fe1 C3 C2 -37.27(16)
C5 Fe1 C3 C4 37.46(16)
C8 Fe1 C3 C4 -113.96(17)
C9 Fe1 C3 C4 -73.62(19)
C10 Fe1 C3 C4 -48.4(4)
C7 Fe1 C3 C4 -154.84(16)
C2 Fe1 C3 C4 119.0(2)
C6 Fe1 C3 C4 177.7(2)
C1 Fe1 C3 C4 81.72(17)
C2 C3 C4 C5 0.7(3)
Fe1 C3 C4 C5 -59.00(18)
C2 C3 C4 Fe1 59.7(2)
C8 Fe1 C4 C5 -159.29(15)
C3 Fe1 C4 C5 119.4(2)
C9 Fe1 C4 C5 -117.70(15)
C10 Fe1 C4 C5 -78.55(17)
C7 Fe1 C4 C5 172.2(2)
C2 Fe1 C4 C5 81.83(16)
C6 Fe1 C4 C5 -57.3(4)
C1 Fe1 C4 C5 37.81(14)
C5 Fe1 C4 C3 -119.4(2)
C8 Fe1 C4 C3 81.27(19)
C9 Fe1 C4 C3 122.86(17)
C10 Fe1 C4 C3 162.01(16)
C7 Fe1 C4 C3 52.8(3)
C2 Fe1 C4 C3 -37.62(17)
C6 Fe1 C4 C3 -176.7(3)
C1 Fe1 C4 C3 -81.63(17)
C3 C4 C5 C1 -1.6(3)
Fe1 C4 C5 C1 -60.72(17)
C3 C4 C5 Fe1 59.13(19)
C2 C1 C5 C4 1.8(3)
B1 C1 C5 C4 -168.3(2)
Fe1 C1 C5 C4 59.99(17)
C2 C1 C5 Fe1 -58.20(17)
B1 C1 C5 Fe1 131.7(2)
C8 Fe1 C5 C4 42.3(3)
C3 Fe1 C5 C4 -37.73(15)
C9 Fe1 C5 C4 77.85(17)
C10 Fe1 C5 C4 121.18(15)
C7 Fe1 C5 C4 -164.1(4)
C2 Fe1 C5 C4 -81.30(16)
C6 Fe1 C5 C4 161.91(15)
C1 Fe1 C5 C4 -119.6(2)
C8 Fe1 C5 C1 161.9(2)
C4 Fe1 C5 C1 119.6(2)
C3 Fe1 C5 C1 81.85(15)
C9 Fe1 C5 C1 -162.57(14)
C10 Fe1 C5 C1 -119.24(15)
C7 Fe1 C5 C1 -44.5(5)
C2 Fe1 C5 C1 38.28(14)
C6 Fe1 C5 C1 -78.51(17)
C5 Fe1 C6 C10 -72.06(18)
C8 Fe1 C6 C10 81.78(16)
C4 Fe1 C6 C10 -27.5(4)
C3 Fe1 C6 C10 157.7(3)
C9 Fe1 C6 C10 37.76(15)
C7 Fe1 C6 C10 119.4(2)
C2 Fe1 C6 C10 -160.44(15)
C1 Fe1 C6 C10 -115.96(15)
C5 Fe1 C6 C7 168.53(15)
C8 Fe1 C6 C7 -37.63(16)
C4 Fe1 C6 C7 -146.9(3)
C3 Fe1 C6 C7 38.3(3)
C9 Fe1 C6 C7 -81.65(16)
C10 Fe1 C6 C7 -119.4(2)
C2 Fe1 C6 C7 80.15(18)
C1 Fe1 C6 C7 124.64(15)
C10 C6 C7 C8 0.0(3)
Fe1 C6 C7 C8 59.3(2)
C10 C6 C7 Fe1 -59.25(18)
C5 Fe1 C7 C8 -161.2(4)
C4 Fe1 C7 C8 41.2(3)
C3 Fe1 C7 C8 77.7(2)
C9 Fe1 C7 C8 -37.73(17)
C10 Fe1 C7 C8 -81.65(18)
C2 Fe1 C7 C8 120.95(18)
C6 Fe1 C7 C8 -119.2(2)
C1 Fe1 C7 C8 162.65(16)
C5 Fe1 C7 C6 -42.0(5)
C8 Fe1 C7 C6 119.2(2)
C4 Fe1 C7 C6 160.4(2)
C3 Fe1 C7 C6 -163.13(15)
C9 Fe1 C7 C6 81.44(17)
C10 Fe1 C7 C6 37.52(15)
C2 Fe1 C7 C6 -119.88(16)
C1 Fe1 C7 C6 -78.19(19)
C6 C7 C8 C9 0.1(3)
Fe1 C7 C8 C9 59.5(2)
C6 C7 C8 Fe1 -59.42(19)
C5 Fe1 C8 C7 170.9(2)
C4 Fe1 C8 C7 -159.91(17)
C3 Fe1 C8 C7 -118.07(18)
C9 Fe1 C8 C7 119.3(2)
C10 Fe1 C8 C7 81.49(18)
C2 Fe1 C8 C7 -79.2(2)
C6 Fe1 C8 C7 37.73(17)
C1 Fe1 C8 C7 -55.3(5)
C5 Fe1 C8 C9 51.5(3)
C4 Fe1 C8 C9 80.74(19)
C3 Fe1 C8 C9 122.58(17)
C10 Fe1 C8 C9 -37.86(16)
C7 Fe1 C8 C9 -119.3(3)
C2 Fe1 C8 C9 161.47(16)
C6 Fe1 C8 C9 -81.62(18)
C1 Fe1 C8 C9 -174.6(3)
C7 C8 C9 C10 -0.1(3)
Fe1 C8 C9 C10 59.55(18)
C7 C8 C9 Fe1 -59.7(2)
C5 Fe1 C9 C10 85.87(17)
C8 Fe1 C9 C10 -118.9(2)
C4 Fe1 C9 C10 126.78(15)
C3 Fe1 C9 C10 167.08(15)
C7 Fe1 C9 C10 -81.43(16)
C2 Fe1 C9 C10 -168.6(3)
C6 Fe1 C9 C10 -37.61(15)
C1 Fe1 C9 C10 57.4(3)
C5 Fe1 C9 C8 -155.21(16)
C4 Fe1 C9 C8 -114.30(17)
C3 Fe1 C9 C8 -74.0(2)
C10 Fe1 C9 C8 118.9(2)
C7 Fe1 C9 C8 37.49(17)
C2 Fe1 C9 C8 -49.7(4)
C6 Fe1 C9 C8 81.31(17)
C1 Fe1 C9 C8 176.3(2)
C7 C6 C10 C9 -0.1(3)
Fe1 C6 C10 C9 -59.33(17)
C7 C6 C10 Fe1 59.25(19)
C8 C9 C10 C6 0.1(3)
Fe1 C9 C10 C6 59.50(17)
C8 C9 C10 Fe1 -59.39(19)
C5 Fe1 C10 C6 128.51(15)
C8 Fe1 C10 C6 -81.29(16)
C4 Fe1 C10 C6 170.77(15)
C3 Fe1 C10 C6 -153.0(3)
C9 Fe1 C10 C6 -119.2(2)
C7 Fe1 C10 C6 -37.58(15)
C2 Fe1 C10 C6 50.0(3)
C1 Fe1 C10 C6 85.32(16)
C5 Fe1 C10 C9 -112.28(15)
C8 Fe1 C10 C9 37.92(15)
C4 Fe1 C10 C9 -70.02(18)
C3 Fe1 C10 C9 -33.8(4)
C7 Fe1 C10 C9 81.62(16)
C2 Fe1 C10 C9 169.2(3)
C6 Fe1 C10 C9 119.2(2)
C1 Fe1 C10 C9 -155.47(14)
B1 Pt1 P1 C17 -100.71(12)
P2B Pt1 P1 C17 144.1(3)
Br1 Pt1 P1 C17 69.13(9)
B1 Pt1 P1 C14 142.29(12)
P2B Pt1 P1 C14 27.1(3)
Br1 Pt1 P1 C14 -47.86(8)
B1 Pt1 P1 C11 20.10(12)
P2B Pt1 P1 C11 -95.1(3)
Br1 Pt1 P1 C11 -170.06(9)
C17 P1 C11 C12 -154.60(18)
C14 P1 C11 C12 -45.5(2)
Pt1 P1 C11 C12 77.25(18)
C17 P1 C11 C13 -26.8(2)
C14 P1 C11 C13 82.4(2)
Pt1 P1 C11 C13 -154.91(17)
C17 P1 C14 C16 57.7(2)
C11 P1 C14 C16 -51.5(2)
Pt1 P1 C14 C16 -176.88(16)
C17 P1 C14 C15 -171.61(18)
C11 P1 C14 C15 79.2(2)
Pt1 P1 C14 C15 -46.23(19)
C14 P1 C17 C18 173.22(19)
C11 P1 C17 C18 -73.6(2)
Pt1 P1 C17 C18 52.7(2)
C14 P1 C17 C19 48.1(2)
C11 P1 C17 C19 161.29(19)
Pt1 P1 C17 C19 -72.4(2)
B1 Pt1 P2A C24A 131.6(4)
P2B Pt1 P2A C24A -114.6(11)
Br1 Pt1 P2A C24A -37.8(4)
B1 Pt1 P2A C27A -112.5(2)
P2B Pt1 P2A C27A 1.3(8)
Br1 Pt1 P2A C27A 78.03(19)
B1 Pt1 P2A C21A 4.2(2)
P2B Pt1 P2A C21A 118.0(10)
Br1 Pt1 P2A C21A -165.2(2)
C24A P2A C21A C22A 84.1(5)
C27A P2A C21A C22A -26.6(5)
Pt1 P2A C21A C22A -147.0(4)
C24A P2A C21A C23A -43.9(5)
C27A P2A C21A C23A -154.6(4)
Pt1 P2A C21A C23A 85.0(4)
C27A P2A C24A C25A 60.8(10)
C21A P2A C24A C25A -47.9(10)
Pt1 P2A C24A C25A 179.0(8)
C27A P2A C24A C26A -171.5(7)
C21A P2A C24A C26A 79.9(7)
Pt1 P2A C24A C26A -53.2(9)
C24A P2A C27A C29A 174.2(5)
C21A P2A C27A C29A -72.7(4)
Pt1 P2A C27A C29A 54.4(4)
C24A P2A C27A C28A 50.4(6)
C21A P2A C27A C28A 163.5(4)
Pt1 P2A C27A C28A -69.3(4)
B1 Pt1 P2B C24B 117.1(6)
P1 Pt1 P2B C24B -127.4(7)
P2A Pt1 P2B C24B 50.7(10)
Br1 Pt1 P2B C24B -52.0(6)
B1 Pt1 P2B C27B -127.1(3)
P1 Pt1 P2B C27B -11.5(5)
P2A Pt1 P2B C27B 166.6(11)
Br1 Pt1 P2B C27B 63.8(3)
B1 Pt1 P2B C21B -6.9(3)
P1 Pt1 P2B C21B 108.7(4)
P2A Pt1 P2B C21B -73.2(9)
Br1 Pt1 P2B C21B -175.9(3)
C24B P2B C21B C22B 80.8(7)
C27B P2B C21B C22B -35.8(6)
Pt1 P2B C21B C22B -154.2(4)
C24B P2B C21B C23B -47.3(7)
C27B P2B C21B C23B -163.9(5)
Pt1 P2B C21B C23B 77.7(5)
C27B P2B C24B C26B -152.9(10)
C21B P2B C24B C26B 90.9(10)
Pt1 P2B C24B C26B -39.6(13)
C27B P2B C24B C25B 73.1(15)
C21B P2B C24B C25B -43.2(15)
Pt1 P2B C24B C25B -173.7(12)
C24B P2B C27B C28B -34.8(8)
C21B P2B C27B C28B 81.1(6)
Pt1 P2B C27B C28B -151.5(5)
C24B P2B C27B C29B -173.2(6)
C21B P2B C27B C29B -57.3(6)
Pt1 P2B C27B C29B 70.1(5)
C36A C31A C32A C33A -0.02(16)
C37A C31A C32A C33A 179.97(14)
C31A C32A C33A C34A -0.03(16)
C32A C33A C34A C35A 0.1(4)
C33A C34A C35A C36A 0.0(4)
C32A C31A C36A C35A 0.1(3)
C37A C31A C36A C35A -179.9(2)
C34A C35A C36A C31A 0.0(4)
C36B C31B C32B C33B -0.01(15)
C37B C31B C32B C33B 179.98(13)
C31B C32B C33B C34B 0.00(15)
C32B C33B C34B C35B 0.0(3)
C33B C34B C35B C36B 0.0(4)
C32B C31B C36B C35B 0.0(3)
C37B C31B C36B C35B -180.0(2)
C34B C35B C36B C31B 0.0(4)
